data_4337388
loop_
_publ_author_name
'Kischel, Marcus'
'Dornberg, Gregor'
'Krautscheid, Harald'

_publ_section_title
;
 Trialkylphosphine-Stabilized Copper(I) Dialkylaluminum(III)
 Ethanedithiolate Complexes: Single-Source Precursors and a Novel
 Modification of Copper Aluminum Disulfide.
;
_journal_issue 3
_journal_name_full 'Inorganic chemistry'
_journal_page_first 1614
_journal_page_last 1623
_journal_paper_doi 10.1021/ic402675w
_journal_volume 53
_journal_year 2014
_chemical_formula_analytical 'C38 H86 Al2 Cu2 P2 S4'
_chemical_formula_moiety 'C38 H86 Al2 Cu2 P2 S4'
_chemical_formula_structural 'C38 H86 Al2 Cu2 P2 S4'
_chemical_formula_sum 'C38 H86 Al2 Cu2 P2 S4'
_chemical_formula_weight 914.340
_chemical_name_systematic
;
 bis(\m~3~-1,2-dithiolatoethane-S,S,S',S')-tetra(2-methylpropan-2-ido)
-bis(triisopropylphosphine)-dicopper(+1)-dialuminium(+3)
;
_space_group_crystal_system triclinic
_space_group_IT_number 2
_space_group_name_Hall '-P 1'
_space_group_name_H-M_alt 'P -1'
_symmetry_space_group_name_Hall '-P 1'
_symmetry_space_group_name_H-M 'P -1'
_cell_angle_alpha 66.0730(30)
_cell_angle_beta 78.3526(26)
_cell_angle_gamma 84.3666(27)
_cell_formula_units_Z 1
_cell_length_a 8.75291(34)
_cell_length_b 12.0455(4)
_cell_length_c 13.3844(5)
_cell_measurement_temperature 293
_cell_volume 1263.12(9)
_computing_cell_refinement 'GSAS (A. Larson, 2004)'
_computing_data_collection 'WinXPOW (STOE & Cie GmbH, 2009)'
_computing_molecular_graphics 'Diamond 3.2i (K. Brandenburg, 2012)'
_computing_publication_material 'GSAS (A. Larson, 2004)'
_computing_structure_refinement 'GSAS (A. Larson, 2004)'
_computing_structure_solution 'EXPO2009 (C. Giacovazzo, 2009)'
_diffrn_ambient_temperature 293
_diffrn_detector 'scintillation counter'
_diffrn_measurement_device_type 'STOE STADI-P'
_diffrn_radiation_monochromator 'Ge 220'
_diffrn_radiation_type 'Cu K\a~1~'
_diffrn_radiation_wavelength 1.540598
_diffrn_source 'sealed X-ray tube'
_diffrn_source_target Cu
_exptl_absorpt_coefficient_mu 3.681
_pd_block_diffractogram_id '[iPr3PCuSC2H4SAltBu2]2'
_pd_char_colour colourless
_pd_instr_location ' ?'
_pd_meas_2theta_range_inc 0.01
_pd_meas_2theta_range_max 89.99
_pd_meas_2theta_range_min 3.0
_pd_meas_number_of_points 8700
_pd_meas_scan_method step
_pd_proc_2theta_range_inc 0.01
_pd_proc_2theta_range_max 89.93
_pd_proc_2theta_range_min 3.0
_pd_proc_ls_background_function
;   GSAS Background function number 1 with 24 terms.
 Shifted Chebyshev function of 1st kind
      1:    52.3385     2:   -31.2460     3:    3.62729     4:    7.77286    
      5:   -7.54984     6:    2.24922     7:    1.77980     8:   -2.67216    
      9:  -0.660987    10:    2.69713    11:   -2.50999    12:    1.20737    
     13:    1.85758    14:   -2.60462    15:    1.44365    16:   0.572321    
     17:   -1.73464    18:    1.87090    19:  -0.246712    20:  -0.912317    
     21:   0.986005    22:  -2.309140E-0223:   -1.03914    24:   0.988403    
;
_pd_proc_ls_pref_orient_corr ' ?'
_pd_proc_ls_profile_function
;
 CW Profile function number 3 with  19 terms
 Pseudovoigt profile coefficients as parameterized in
 P. Thompson, D.E. Cox & J.B. Hastings (1987). J. Appl. Cryst.,20,79-83.
 Asymmetry correction of L.W. Finger, D.E. Cox & A. P. Jephcoat (1994).
 J. Appl. Cryst.,27,892-900.
 Peak tails are ignored  where the intensity is below 0.0050 times the peak
   Aniso. broadening axis   0.0   0.0   1.0
;
_pd_proc_ls_prof_R_factor 0.0870
_pd_proc_ls_prof_wR_expected 0.1084
_pd_proc_ls_prof_wR_factor 0.1141
_pd_proc_wavelength 1.540598
_pd_spec_mounting ' glass capillary'
_pd_spec_mount_mode transmission
_pd_spec_shape cylinder
_pd_spec_size_axial 10.5
_pd_spec_size_equat 0.48
_refine_ls_extinction_method none
_refine_ls_goodness_of_fit_all 1.119
_refine_ls_hydrogen_treatment noref
_refine_ls_matrix_type full
_refine_ls_number_parameters 112
_refine_ls_number_restraints 58
_refine_ls_R_Fsqd_factor 0.1413
_refine_ls_shift/su_max 0.01
_refine_ls_shift/su_mean 0.00
_refine_ls_weighting_scheme sigma
_cod_data_source_file ic402675w_si_006.cif
_cod_data_source_block '[iPr3PCuSC2H4SAltBu2]2'
_cod_depositor_comments
;
The following automatic conversions were performed:

'_geom_bond_publ_flag' value 'N' changed to 'n' according to
/usr/data/users/saulius/automatic-downloads/current/ACS/lib/dictionaries/cif_core.dic
dictionary named 'cif_core.dic' version 2.4.2 from 2011-04-26 (51
time).

'_geom_angle_publ_flag' value 'N' changed to 'n' according to
/usr/data/users/saulius/automatic-downloads/current/ACS/lib/dictionaries/cif_core.dic
dictionary named 'cif_core.dic' version 2.4.2 from 2011-04-26 (44
times).

Automatic conversion script
Id: cif_fix_values 2281 2013-09-26 08:29:07Z andrius 
;
_cod_original_cell_volume 1263.12(8)
_cod_database_code 4337388

loop_
_symmetry_equiv_pos_site_id
_symmetry_equiv_pos_as_xyz
1 x,y,z
-1 -x,-y,-z

loop_
_atom_site_type_symbol
_atom_site_label
_atom_site_fract_x
_atom_site_fract_y
_atom_site_fract_z
_atom_site_occupancy
_atom_site_thermal_displace_type
_atom_site_U_iso_or_equiv
_atom_site_symmetry_multiplicity
C C1 0.6904(8) 0.6673(6) 0.45245(24) 1.0 Uiso 0.110(5) 2
H H1A 0.7292 0.6889 0.3748 1.0 Uiso 0.1 2
H H1B 0.738 0.7188 0.4758 1.0 Uiso 0.1 2
C C2 0.69633(27) 0.5313(6) 0.5270(5) 1.0 Uiso 0.110(5) 2
H H2A 0.8066 0.5232 0.525 1.0 Uiso 0.1 2
H H2B 0.6676 0.4943 0.4825 1.0 Uiso 0.1 2
C C3 0.3881(6) 0.21429(33) 0.8524(4) 1.0 Uiso 0.110(5) 2
C C4 0.32395(25) 0.08531(31) 0.89583(17) 1.0 Uiso 0.110(5) 2
H H4A 0.3147 0.0476 0.9753 1.0 Uiso 0.1 2
H H4B 0.3945 0.0381 0.8631 1.0 Uiso 0.1 2
H H4C 0.2234 0.0894 0.8763 1.0 Uiso 0.1 2
C C5 0.25922(33) 0.31363(26) 0.83320(16) 1.0 Uiso 0.110(5) 2
H H5A 0.1869 0.2986 0.7951 1.0 Uiso 0.1 2
H H5B 0.3056 0.3915 0.7891 1.0 Uiso 0.1 2
H H5C 0.2045 0.3132 0.9033 1.0 Uiso 0.1 2
C C6 0.42694(23) 0.21461(17) 0.95963(26) 1.0 Uiso 0.110(5) 2
H H6A 0.5225 0.257 0.9423 1.0 Uiso 0.1 2
H H6B 0.4391 0.1325 1.0117 1.0 Uiso 0.1 2
H H6C 0.3443 0.2545 0.9928 1.0 Uiso 0.1 2
C C7 0.7535(7) 0.1842(4) 0.72868(33) 1.0 Uiso 0.110(5) 2
C C8 0.84395(28) 0.23827(20) 0.78540(19) 1.0 Uiso 0.110(5) 2
H H8A 0.8077 0.2035 0.8642 1.0 Uiso 0.1 2
H H8B 0.8269 0.3247 0.7576 1.0 Uiso 0.1 2
H H8C 0.9534 0.2207 0.7697 1.0 Uiso 0.1 2
C C9 0.73902(22) 0.04499(32) 0.78113(18) 1.0 Uiso 0.110(5) 2
H H9A 0.6517 0.0224 0.7603 1.0 Uiso 0.1 2
H H9B 0.7233 0.0166 0.8607 1.0 Uiso 0.1 2
H H9C 0.8327 0.008 0.7557 1.0 Uiso 0.1 2
C C10 0.86486(31) 0.23315(19) 0.61590(27) 1.0 Uiso 0.110(5) 2
H H10A 0.9214 0.1669 0.602 1.0 Uiso 0.1 2
H H10B 0.9372 0.2875 0.617 1.0 Uiso 0.1 2
H H10C 0.8055 0.2761 0.558 1.0 Uiso 0.1 2
C C11 -0.0058(9) 0.72153(32) 0.69112(20) 1.0 Uiso 0.110(5) 2
H H11 -0.0163 0.7807 0.6186 1.0 Uiso 0.1 2
C C12 -0.00204(21) 0.58698(32) 0.70825(16) 1.0 Uiso 0.110(5) 2
H H12A 0.0889 0.5462 0.7376 1.0 Uiso 0.1 2
H H12B -0.0003 0.5827 0.638 1.0 Uiso 0.1 2
H H12C -0.094 0.5486 0.7591 1.0 Uiso 0.1 2
C C13 -0.11979(32) 0.73362(17) 0.79032(25) 1.0 Uiso 0.110(5) 2
H H13A -0.2187 0.7015 0.7955 1.0 Uiso 0.1 2
H H13B -0.1331 0.8178 0.7789 1.0 Uiso 0.1 2
H H13C -0.081 0.6893 0.8584 1.0 Uiso 0.1 2
C C15 0.22203(22) 0.95165(21) 0.56708(28) 1.0 Uiso 0.110(5) 2
H H15A 0.3145 0.9918 0.5186 1.0 Uiso 0.1 2
H H15B 0.1391 1.0104 0.5654 1.0 Uiso 0.1 2
H H15C 0.1921 0.8933 0.5429 1.0 Uiso 0.1 2
C C14 0.2546(5) 0.8892(7) 0.6865(4) 1.0 Uiso 0.110(5) 2
H H14 0.1892 0.9208 0.736 1.0 Uiso 0.1 2
C C16 0.4280(4) 0.88318(17) 0.69569(15) 1.0 Uiso 0.110(5) 2
H H16A 0.4917 0.8916 0.6258 1.0 Uiso 0.1 2
H H16B 0.4517 0.8071 0.7523 1.0 Uiso 0.1 2
H H16C 0.447 0.9486 0.7147 1.0 Uiso 0.1 2
C C17 0.19299(35) 0.62472(34) 0.8945(7) 1.0 Uiso 0.110(5) 2
H H17 0.1178 0.5617 0.9194 1.0 Uiso 0.1 2
C C18 0.3579(4) 0.56901(20) 0.90587(15) 1.0 Uiso 0.110(5) 2
H H18A 0.4226 0.6238 0.9137 1.0 Uiso 0.1 2
H H18B 0.4035 0.553 0.8414 1.0 Uiso 0.1 2
H H18C 0.35 0.4941 0.9706 1.0 Uiso 0.1 2
C C19 0.13013(25) 0.72318(26) 0.93888(18) 1.0 Uiso 0.110(5) 2
H H19A 0.1175 0.6879 1.0185 1.0 Uiso 0.1 2
H H19B 0.0308 0.7533 0.9175 1.0 Uiso 0.1 2
H H19C 0.2016 0.7891 0.9094 1.0 Uiso 0.1 2
Al AL1 0.5444(13) 0.2876(10) 0.7057(10) 1.0 Uiso 0.060(6) 2
Cu CU1 0.3995(7) 0.6427(5) 0.6189(5) 1.0 Uiso 0.0621(32) 2
P P1 0.2147(12) 0.7190(9) 0.7233(8) 1.0 Uiso 0.055(5) 2
S S1 0.5072(10) 0.7542(8) 0.4379(8) 1.0 Uiso 0.0474(35) 2
S S2 0.5798(9) 0.4903(9) 0.6659(5) 1.0 Uiso 0.0474(35) 2

loop_
_audit_conform_dict_name
_audit_conform_dict_location
cif_core.dic ftp://ftp.iucr.org/pub/cif_core.dic
cif_pd.dic ftp://ftp.iucr.org/pub/cif_pd.dic

loop_
_geom_angle_atom_site_label_1
_geom_angle_atom_site_label_2
_geom_angle_atom_site_label_3
_geom_angle
_geom_angle_site_symmetry_1
_geom_angle_site_symmetry_3
_geom_angle_publ_flag
C2 C1 S1 122.3(4) 1_555 1_555 n
C1 C2 S2 114.3(4) 1_555 1_555 n
C4 C3 C5 113.03(34) 1_555 1_555 n
C4 C3 C6 100.70(28) 1_555 1_555 n
C4 C3 AL1 122.6(4) 1_555 1_555 n
C5 C3 C6 98.64(27) 1_555 1_555 n
C5 C3 AL1 100.7(4) 1_555 1_555 n
C6 C3 AL1 119.1(4) 1_555 1_555 n
C8 C7 C9 115.9(4) 1_555 1_555 n
C8 C7 C10 94.63(26) 1_555 1_555 n
C8 C7 AL1 106.4(4) 1_555 1_555 n
C9 C7 C10 114.09(35) 1_555 1_555 n
C9 C7 AL1 116.9(4) 1_555 1_555 n
C10 C7 AL1 106.3(4) 1_555 1_555 n
C12 C11 C13 107.20(31) 1_555 1_555 n
C12 C11 P1 95.2(4) 1_555 1_555 n
C13 C11 P1 106.3(4) 1_555 1_555 n
C15 C14 C16 114.49(35) 1_555 1_555 n
C15 C14 P1 102.1(4) 1_555 1_555 n
C16 C14 P1 101.5(4) 1_555 1_555 n
C18 C17 C19 121.2(4) 1_555 1_555 n
C18 C17 P1 101.8(4) 1_555 1_555 n
C19 C17 P1 102.8(4) 1_555 1_555 n
C3 AL1 C7 106.7(5) 1_555 1_555 n
C3 AL1 S1 114.4(6) 1_555 -1_666 n
C3 AL1 S2 109.3(6) 1_555 1_555 n
C7 AL1 S1 97.7(6) 1_555 -1_666 n
C7 AL1 S2 112.1(6) 1_555 1_555 n
S1 AL1 S2 115.9(6) -1_666 1_555 n
P1 CU1 S1 123.4(4) 1_555 1_555 n
P1 CU1 S2 132.2(4) 1_555 1_555 n
S1 CU1 S2 100.74(30) 1_555 1_555 n
C11 P1 C14 104.3(5) 1_555 1_555 n
C11 P1 C17 104.8(5) 1_555 1_555 n
C11 P1 CU1 112.8(5) 1_555 1_555 n
C14 P1 C17 108.4(5) 1_555 1_555 n
C14 P1 CU1 110.6(5) 1_555 1_555 n
C17 P1 CU1 115.3(5) 1_555 1_555 n
C1 S1 AL1 96.3(5) 1_555 -1_666 n
C1 S1 CU1 91.9(4) 1_555 1_555 n
AL1 S1 CU1 121.3(5) -1_666 1_555 n
C2 S2 AL1 98.2(5) 1_555 1_555 n
C2 S2 CU1 96.6(4) 1_555 1_555 n
AL1 S2 CU1 126.4(5) 1_555 1_555 n

loop_
_geom_bond_atom_site_label_1
_geom_bond_atom_site_label_2
_geom_bond_distance
_geom_bond_site_symmetry_2
_geom_bond_publ_flag
C1 C2 1.5361(21) 1_555 n
C1 S1 1.8268(21) 1_555 n
C2 C1 1.5361(21) 1_555 n
C2 S2 1.8242(21) 1_555 n
C3 C4 1.5406(21) 1_555 n
C3 C5 1.5404(21) 1_555 n
C3 C6 1.5418(21) 1_555 n
C3 AL1 2.062(13) 1_555 n
C4 C3 1.5406(21) 1_555 n
C5 C3 1.5404(21) 1_555 n
C6 C3 1.5418(21) 1_555 n
C7 C8 1.5402(21) 1_555 n
C7 C9 1.5402(21) 1_555 n
C7 C10 1.5404(21) 1_555 n
C7 AL1 2.113(13) 1_555 n
C8 C7 1.5402(21) 1_555 n
C9 C7 1.5402(21) 1_555 n
C10 C7 1.5404(21) 1_555 n
C11 C12 1.5400(21) 1_555 n
C11 C13 1.5405(21) 1_555 n
C11 P1 2.055(12) 1_555 n
C12 C11 1.5400(21) 1_555 n
C13 C11 1.5405(21) 1_555 n
C15 C14 1.5394(21) 1_555 n
C14 C15 1.5394(21) 1_555 n
C14 C16 1.5390(21) 1_555 n
C14 P1 1.955(12) 1_555 n
C16 C14 1.5390(21) 1_555 n
C17 C18 1.5401(21) 1_555 n
C17 C19 1.5403(21) 1_555 n
C17 P1 2.082(12) 1_555 n
H17 C17 0.9617(21) 1_555 n
C18 C17 1.5401(21) 1_555 n
C19 C17 1.5403(21) 1_555 n
AL1 C3 2.062(13) 1_555 n
AL1 C7 2.113(13) 1_555 n
AL1 S1 2.310(12) -1_666 n
AL1 S2 2.316(12) 1_555 n
CU1 P1 2.291(10) 1_555 n
CU1 S1 2.291(9) 1_555 n
CU1 S2 2.270(10) 1_555 n
P1 C11 2.055(12) 1_555 n
P1 C14 1.955(12) 1_555 n
P1 C17 2.082(12) 1_555 n
P1 CU1 2.291(10) 1_555 n
S1 C1 1.8268(21) 1_555 n
S1 AL1 2.310(12) -1_666 n
S1 CU1 2.291(9) 1_555 n
S2 C2 1.8242(21) 1_555 n
S2 AL1 2.316(12) 1_555 n
S2 CU1 2.270(10) 1_555 n
